data_7054812
loop_
_publ_author_name
'Kahan, Rachel J.'
'Cloke, F. Geoffrey N.'
'Roe, S. Mark'
'Nief, Fran\,cois'

_publ_section_title
;
 Activation of carbon dioxide by new mixed sandwich uranium(iii) complexes
 incorporating cyclooctatetraenyl and pyrrolide, phospholide, or arsolide
 ligands
;
_journal_issue 10
_journal_name_full 'New J. Chem.'
_journal_page_first 7602
_journal_paper_doi 10.1039/C5NJ00590F
_journal_volume 39
_journal_year 2015
_chemical_compound_source 'synthesis as described'
_chemical_formula_moiety 'C38 H68 As O Si2 U'
_chemical_formula_sum 'C38 H68 As O Si2 U'
_chemical_formula_weight 910.05
_chemical_name_systematic
;
 3.THF
;
_chemical_properties_physical 'Air-sensitive, Moisture-sensitive, Oxygen-sensitive'
_space_group_IT_number 14
_symmetry_cell_setting monoclinic
_symmetry_Int_Tables_number 14
_symmetry_space_group_name_Hall '-P 2yn'
_symmetry_space_group_name_H-M 'P 1 21/n 1'
_atom_sites_solution_hydrogens geom
_atom_sites_solution_primary direct
_atom_sites_solution_secondary difmap
_audit_conform_dict_location ftp://ftp.iucr.org/pub/cif_core.dic
_audit_conform_dict_name cif_core.dic
_audit_conform_dict_version 2.4.3
_audit_creation_date 2015-02-09T19:33:24-00:00
_audit_creation_method 'WinGX routine CIF_UPDATE'
_audit_update_record
;
2015-04-16 deposited with the CCDC.
2015-04-22 downloaded from the CCDC.
;
_cell_angle_alpha 90
_cell_angle_beta 90.5380(10)
_cell_angle_gamma 90
_cell_formula_units_Z 4
_cell_length_a 11.9699(2)
_cell_length_b 14.9384(2)
_cell_length_c 22.3338(4)
_cell_measurement_reflns_used 33370
_cell_measurement_temperature 173(2)
_cell_measurement_theta_max 27.48
_cell_measurement_theta_min 1
_cell_measurement_wavelength 0.71073
_cell_volume 3993.36(11)
_computing_cell_refinement 'HKL Scalepack (Otwinowski & Minor 1997)'
_computing_data_collection 'Collect (Bruker AXS BV, 1997-2004)'
_computing_data_reduction 'HKL Denzo and Scalepack (Otwinowski & Minor 1997)'
_computing_molecular_graphics 'Ortep-3 for Windows (Farrugia, 1997)'
_computing_publication_material 'WinGX publication routines (Farrugia, 1999)'
_computing_structure_refinement 'SHELXL-97 (Sheldrick, 2008)'
_computing_structure_solution 'SHELXL-97 (Sheldrick, 2008)'
_diffrn_ambient_temperature 173(2)
_diffrn_detector 'CCD plate'
_diffrn_detector_area_resol_mean 9
_diffrn_measured_fraction_theta_full 0.999
_diffrn_measured_fraction_theta_max 0.999
_diffrn_measurement_device '95mm CCD camera on \k-goniostat'
_diffrn_measurement_device_type KappaCCD
_diffrn_measurement_method 'CCD rotation images, thick slices'
_diffrn_orient_matrix_type 'by Bruker AXS Collect from scalepack cell'
_diffrn_orient_matrix_UB_11 0.048531
_diffrn_orient_matrix_UB_12 0.054201
_diffrn_orient_matrix_UB_13 -0.003505
_diffrn_orient_matrix_UB_21 0.063874
_diffrn_orient_matrix_UB_22 -0.038693
_diffrn_orient_matrix_UB_23 -0.012454
_diffrn_orient_matrix_UB_31 -0.023344
_diffrn_orient_matrix_UB_32 0.006809
_diffrn_orient_matrix_UB_33 -0.042867
_diffrn_radiation_monochromator graphite
_diffrn_radiation_probe x-ray
_diffrn_radiation_type MoK\a
_diffrn_radiation_wavelength 0.71073
_diffrn_reflns_av_R_equivalents 0.0971
_diffrn_reflns_limit_h_max 15
_diffrn_reflns_limit_h_min -15
_diffrn_reflns_limit_k_max 19
_diffrn_reflns_limit_k_min -17
_diffrn_reflns_limit_l_max 28
_diffrn_reflns_limit_l_min -28
_diffrn_reflns_number 53555
_diffrn_reflns_theta_full 27.47
_diffrn_reflns_theta_max 27.47
_diffrn_reflns_theta_min 1.64
_diffrn_source 'fine-focus sealed tube'
_exptl_absorpt_coefficient_mu 4.973
_exptl_absorpt_correction_T_max 0.8259
_exptl_absorpt_correction_T_min 0.468
_exptl_absorpt_correction_type multi-scan
_exptl_absorpt_process_details
;
[c.f. r.h. blessing, acta cryst. (1995), a51, 33-38]
;
_exptl_crystal_colour brown
_exptl_crystal_density_diffrn 1.514
_exptl_crystal_density_method 'not measured'
_exptl_crystal_description rod
_exptl_crystal_F_000 1828
_exptl_crystal_recrystallization_method 'Re-crystallisation from solvent: pentane'
_exptl_crystal_size_max 0.18
_exptl_crystal_size_mid 0.06
_exptl_crystal_size_min 0.04
_refine_diff_density_max 1.293
_refine_diff_density_min -2.728
_refine_diff_density_rms 0.421
_refine_ls_extinction_method none
_refine_ls_goodness_of_fit_ref 1.12
_refine_ls_hydrogen_treatment mixed
_refine_ls_matrix_type full
_refine_ls_number_constraints 0
_refine_ls_number_parameters 383
_refine_ls_number_reflns 9140
_refine_ls_number_restraints 0
_refine_ls_restrained_S_all 1.12
_refine_ls_R_factor_all 0.0686
_refine_ls_R_factor_gt 0.0396
_refine_ls_shift/su_max 0.003
_refine_ls_shift/su_mean 0
_refine_ls_structure_factor_coef Fsqd
_refine_ls_weighting_details 'calc w=1/[\s^2^(Fo^2^)+(0.0593P)^2^+0.0437P] where P=(Fo^2^+2Fc^2^)/3'
_refine_ls_weighting_scheme calc
_refine_ls_wR_factor_gt 0.0909
_refine_ls_wR_factor_ref 0.1146
_reflns_number_gt 6831
_reflns_number_total 9140
_reflns_threshold_expression >2\s(I)
_cod_data_source_file c5nj00590f2.cif
_cod_data_source_block 3THF
_cod_depositor_comments 'Adding full bibliography for 7054809--7054814.cif.'
_cod_database_code 7054812

loop_
_symmetry_equiv_pos_as_xyz
'x, y, z'
'-x+1/2, y+1/2, -z+1/2'
'-x, -y, -z'
'x-1/2, -y-1/2, z-1/2'

loop_
_atom_site_label
_atom_site_type_symbol
_atom_site_fract_x
_atom_site_fract_y
_atom_site_fract_z
_atom_site_U_iso_or_equiv
_atom_site_adp_type
_atom_site_occupancy
_atom_site_symmetry_multiplicity
_atom_site_calc_flag
_atom_site_refinement_flags
C1 C 0.3061(4) 0.8107(3) 0.7952(2) 0.0180(11) Uiso 1 1 d .
C2 C 0.3410(5) 0.9009(4) 0.8171(3) 0.0325(14) Uani 1 1 d .
C3 C 0.3612(5) 0.9660(4) 0.7714(3) 0.0300(14) Uani 1 1 d .
C4 C 0.3489(5) 0.9359(4) 0.7139(3) 0.0302(14) Uani 1 1 d .
C5 C 0.2719(6) 0.7430(5) 0.8350(3) 0.051(2) Uani 1 1 d .
H5A H 0.2521 0.6891 0.8123 0.076 Uiso 1 1 calc R
H5B H 0.2069 0.7636 0.8575 0.076 Uiso 1 1 calc R
H5C H 0.3332 0.7291 0.863 0.076 Uiso 1 1 calc R
C6 C 0.3431(5) 0.9234(5) 0.8828(3) 0.0492(19) Uani 1 1 d .
H6A H 0.3274 0.8693 0.9061 0.074 Uiso 1 1 calc R
H6B H 0.2863 0.9688 0.8911 0.074 Uiso 1 1 calc R
H6C H 0.417 0.9466 0.8939 0.074 Uiso 1 1 calc R
C7 C 0.3784(5) 1.0646(4) 0.7877(4) 0.051(2) Uani 1 1 d .
H7A H 0.3851 1.0705 0.8312 0.076 Uiso 1 1 calc R
H7B H 0.3145 1.0997 0.7732 0.076 Uiso 1 1 calc R
H7C H 0.4468 1.0866 0.7689 0.076 Uiso 1 1 calc R
C8 C 0.3562(5) 0.9929(4) 0.6587(3) 0.0495(19) Uani 1 1 d .
H8A H 0.3447 0.9555 0.6231 0.074 Uiso 1 1 calc R
H8B H 0.4301 1.021 0.6571 0.074 Uiso 1 1 calc R
H8C H 0.2985 1.0394 0.6599 0.074 Uiso 1 1 calc R
C9 C 0.7166(4) 0.8461(3) 0.6862(2) 0.0206(12) Uani 1 1 d .
C10 C 0.7482(4) 0.7844(3) 0.7325(2) 0.0209(12) Uani 1 1 d .
H10 H 0.779 0.7313 0.7161 0.025 Uiso 1 1 calc R
C11 C 0.7464(4) 0.7805(4) 0.7962(2) 0.0212(12) Uani 1 1 d .
H11 H 0.7774 0.7257 0.81 0.025 Uiso 1 1 calc R
C12 C 0.7122(4) 0.8340(3) 0.8451(2) 0.0208(12) Uani 1 1 d .
C13 C 0.6650(4) 0.9212(3) 0.8451(2) 0.0226(12) Uani 1 1 d .
H13 H 0.6462 0.9406 0.8843 0.027 Uiso 1 1 calc R
C14 C 0.6389(4) 0.9866(3) 0.8010(2) 0.0229(12) Uani 1 1 d .
H14 H 0.6127 1.0406 0.8182 0.028 Uiso 1 1 calc R
C15 C 0.6422(4) 0.9914(3) 0.7384(2) 0.0221(12) Uani 1 1 d .
H15 H 0.6184 1.0483 0.7242 0.027 Uiso 1 1 calc R
C16 C 0.6710(4) 0.9348(3) 0.6914(2) 0.0213(12) Uani 1 1 d .
H16 H 0.6571 0.9613 0.6534 0.026 Uiso 1 1 calc R
C17 C 0.7181(5) 0.6854(4) 0.5971(3) 0.0293(14) Uani 1 1 d .
H17 H 0.7466 0.6526 0.6331 0.035 Uiso 1 1 calc R
C18 C 0.7755(7) 0.6428(5) 0.5429(3) 0.057(2) Uani 1 1 d .
H18A H 0.8561 0.6539 0.5454 0.086 Uiso 1 1 calc R
H18B H 0.7454 0.6692 0.506 0.086 Uiso 1 1 calc R
H18C H 0.7616 0.5782 0.5428 0.086 Uiso 1 1 calc R
C19 C 0.5936(6) 0.6673(4) 0.5937(4) 0.054(2) Uani 1 1 d .
H19A H 0.5571 0.6943 0.6284 0.081 Uiso 1 1 calc R
H19B H 0.5805 0.6025 0.5938 0.081 Uiso 1 1 calc R
H19C H 0.5628 0.6933 0.5569 0.081 Uiso 1 1 calc R
C20 C 0.9141(5) 0.8194(4) 0.6016(3) 0.0293(14) Uani 1 1 d .
H20 H 0.933 0.7982 0.5604 0.035 Uiso 1 1 calc R
C21 C 0.9813(5) 0.7613(5) 0.6448(3) 0.0462(18) Uani 1 1 d .
H21A H 0.9561 0.6991 0.6415 0.069 Uiso 1 1 calc R
H21B H 0.9702 0.7826 0.6859 0.069 Uiso 1 1 calc R
H21C H 1.0607 0.7649 0.6349 0.069 Uiso 1 1 calc R
C22 C 0.9528(6) 0.9165(4) 0.6054(3) 0.0477(18) Uani 1 1 d .
H22A H 0.9093 0.9529 0.5771 0.072 Uiso 1 1 calc R
H22B H 1.0322 0.92 0.5954 0.072 Uiso 1 1 calc R
H22C H 0.9417 0.9389 0.6462 0.072 Uiso 1 1 calc R
C23 C 0.6909(5) 0.8851(4) 0.5502(3) 0.0314(14) Uani 1 1 d .
H23 H 0.7136 0.9472 0.5618 0.038 Uiso 1 1 calc R
C24 C 0.5638(6) 0.8854(5) 0.5481(3) 0.0477(18) Uani 1 1 d .
H24A H 0.5348 0.8949 0.5885 0.072 Uiso 1 1 calc R
H24B H 0.5369 0.8278 0.5327 0.072 Uiso 1 1 calc R
H24C H 0.5377 0.9336 0.5217 0.072 Uiso 1 1 calc R
C25 C 0.7368(7) 0.8701(5) 0.4870(3) 0.058(2) Uani 1 1 d .
H25A H 0.8186 0.871 0.4885 0.087 Uiso 1 1 calc R
H25B H 0.7099 0.9178 0.4604 0.087 Uiso 1 1 calc R
H25C H 0.7111 0.812 0.4718 0.087 Uiso 1 1 calc R
C26 C 0.6736(5) 0.6708(4) 0.9296(3) 0.0286(14) Uani 1 1 d .
H26 H 0.7064 0.6294 0.8993 0.034 Uiso 1 1 calc R
C27 C 0.5481(5) 0.6742(4) 0.9164(3) 0.0382(16) Uani 1 1 d .
H27A H 0.5352 0.7013 0.877 0.057 Uiso 1 1 calc R
H27B H 0.5111 0.7101 0.9471 0.057 Uiso 1 1 calc R
H27C H 0.5176 0.6133 0.9166 0.057 Uiso 1 1 calc R
C28 C 0.6958(6) 0.6275(4) 0.9912(3) 0.0445(17) Uani 1 1 d .
H28A H 0.7765 0.6251 0.9989 0.067 Uiso 1 1 calc R
H28B H 0.6652 0.5667 0.9915 0.067 Uiso 1 1 calc R
H28C H 0.6599 0.6632 1.0224 0.067 Uiso 1 1 calc R
C29 C 0.9036(5) 0.7622(4) 0.9246(3) 0.0302(14) Uani 1 1 d .
H29 H 0.9199 0.7473 0.9675 0.036 Uiso 1 1 calc R
C30 C 0.9506(6) 0.6832(5) 0.8878(3) 0.0454(18) Uani 1 1 d .
H30A H 0.9088 0.6286 0.8971 0.068 Uiso 1 1 calc R
H30B H 1.0296 0.6744 0.898 0.068 Uiso 1 1 calc R
H30C H 0.9431 0.6966 0.845 0.068 Uiso 1 1 calc R
C31 C 0.9693(6) 0.8476(4) 0.9119(4) 0.0488(19) Uani 1 1 d .
H31A H 0.9397 0.8968 0.9361 0.073 Uiso 1 1 calc R
H31B H 0.9621 0.8627 0.8693 0.073 Uiso 1 1 calc R
H31C H 1.0482 0.8381 0.9221 0.073 Uiso 1 1 calc R
C32 C 0.7147(5) 0.8640(4) 0.9836(2) 0.0272(13) Uani 1 1 d .
H32 H 0.7378 0.9244 0.969 0.033 Uiso 1 1 calc R
C33 C 0.5902(5) 0.8717(4) 0.9992(3) 0.0372(15) Uani 1 1 d .
H33A H 0.5467 0.8833 0.9627 0.056 Uiso 1 1 calc R
H33B H 0.5797 0.921 1.0275 0.056 Uiso 1 1 calc R
H33C H 0.565 0.8156 1.0174 0.056 Uiso 1 1 calc R
C34 C 0.7818(6) 0.8473(4) 1.0425(3) 0.0447(18) Uani 1 1 d .
H34A H 0.8615 0.8424 1.0335 0.067 Uiso 1 1 calc R
H34B H 0.7562 0.7916 1.0611 0.067 Uiso 1 1 calc R
H34C H 0.7699 0.8974 1.0701 0.067 Uiso 1 1 calc R
C35 C 0.6058(5) 0.5889(4) 0.7588(3) 0.0304(14) Uani 1 1 d .
H35A H 0.6193 0.577 0.8019 0.036 Uiso 1 1 calc R
H35B H 0.6761 0.6108 0.741 0.036 Uiso 1 1 calc R
C36 C 0.5675(5) 0.5049(4) 0.7276(3) 0.0374(16) Uani 1 1 d .
H36A H 0.592 0.4508 0.7497 0.045 Uiso 1 1 calc R
H36B H 0.5963 0.502 0.6862 0.045 Uiso 1 1 calc R
C37 C 0.4415(6) 0.5136(5) 0.7277(4) 0.070(3) Uani 1 1 d .
H37A H 0.4094 0.4916 0.6894 0.084 Uiso 1 1 calc R
H37B H 0.4094 0.4785 0.7609 0.084 Uiso 1 1 calc R
C38 C 0.4185(6) 0.6050(5) 0.7351(5) 0.094(4) Uani 1 1 d .
H38A H 0.3618 0.6125 0.7667 0.113 Uiso 1 1 calc R
H38B H 0.3869 0.6293 0.6973 0.113 Uiso 1 1 calc R
As1 As 0.30141(5) 0.81494(4) 0.71043(3) 0.03471(17) Uani 1 1 d .
O1 O 0.5181(3) 0.6548(2) 0.7513(2) 0.0326(10) Uani 1 1 d .
Si1 Si 0.75648(13) 0.80775(10) 0.60871(7) 0.0219(3) Uani 1 1 d .
Si2 Si 0.74720(13) 0.78210(10) 0.92010(7) 0.0223(3) Uani 1 1 d .
U1 U 0.539529(16) 0.835920(13) 0.761804(9) 0.01898(8) Uani 1 1 d .

loop_
_atom_site_aniso_label
_atom_site_aniso_U_11
_atom_site_aniso_U_22
_atom_site_aniso_U_33
_atom_site_aniso_U_23
_atom_site_aniso_U_13
_atom_site_aniso_U_12
C2 0.022(3) 0.043(4) 0.032(4) -0.004(3) -0.002(3) 0.009(3)
C3 0.017(3) 0.023(3) 0.049(4) -0.003(3) -0.004(3) 0.004(2)
C4 0.019(3) 0.030(3) 0.042(4) 0.008(3) 0.002(3) 0.009(2)
C5 0.039(4) 0.046(4) 0.068(6) 0.008(4) 0.012(4) 0.006(3)
C6 0.037(4) 0.070(5) 0.040(4) -0.011(4) 0.002(3) 0.011(4)
C7 0.028(4) 0.028(4) 0.096(6) -0.012(4) -0.006(4) 0.006(3)
C8 0.036(4) 0.049(4) 0.064(5) 0.031(4) 0.002(3) 0.015(3)
C9 0.019(3) 0.022(3) 0.021(3) 0.000(2) -0.003(2) 0.001(2)
C10 0.024(3) 0.016(3) 0.023(3) -0.002(2) 0.003(2) 0.003(2)
C11 0.019(3) 0.021(3) 0.023(3) 0.004(2) -0.001(2) 0.001(2)
C12 0.018(3) 0.025(3) 0.020(3) -0.002(2) -0.002(2) -0.002(2)
C13 0.024(3) 0.025(3) 0.019(3) 0.000(2) 0.003(2) -0.006(2)
C14 0.020(3) 0.019(3) 0.029(3) -0.004(2) 0.002(2) 0.000(2)
C15 0.025(3) 0.015(3) 0.027(3) 0.003(2) -0.001(2) 0.000(2)
C16 0.024(3) 0.019(3) 0.020(3) 0.006(2) 0.001(2) -0.003(2)
C17 0.037(4) 0.025(3) 0.026(3) -0.001(2) -0.002(3) 0.001(3)
C18 0.080(6) 0.043(4) 0.050(5) -0.022(4) 0.018(4) -0.009(4)
C19 0.047(5) 0.051(5) 0.064(6) -0.006(4) -0.002(4) -0.021(4)
C20 0.028(3) 0.032(3) 0.028(3) -0.002(3) 0.003(3) 0.004(3)
C21 0.028(4) 0.066(5) 0.044(4) 0.011(4) 0.000(3) 0.002(3)
C22 0.045(4) 0.045(4) 0.054(5) -0.009(3) 0.012(4) -0.012(3)
C23 0.045(4) 0.027(3) 0.022(3) 0.001(2) -0.002(3) 0.007(3)
C24 0.054(5) 0.048(4) 0.040(4) 0.003(3) -0.015(4) 0.011(4)
C25 0.085(6) 0.063(5) 0.025(4) 0.011(4) 0.000(4) 0.020(5)
C26 0.042(4) 0.025(3) 0.018(3) -0.001(2) 0.005(3) 0.004(3)
C27 0.039(4) 0.033(4) 0.043(4) 0.000(3) 0.014(3) -0.007(3)
C28 0.067(5) 0.034(4) 0.032(4) 0.007(3) -0.001(3) -0.009(4)
C29 0.028(3) 0.035(3) 0.028(3) -0.003(3) -0.002(3) 0.004(3)
C30 0.033(4) 0.059(5) 0.045(4) -0.009(3) -0.002(3) 0.013(3)
C31 0.030(4) 0.055(5) 0.061(5) 0.004(4) 0.001(3) -0.003(3)
C32 0.038(3) 0.023(3) 0.021(3) -0.002(2) 0.002(3) 0.005(3)
C33 0.037(4) 0.046(4) 0.029(4) -0.008(3) 0.008(3) 0.005(3)
C34 0.053(5) 0.049(4) 0.032(4) -0.011(3) -0.012(3) 0.017(3)
C35 0.033(3) 0.022(3) 0.036(4) 0.001(3) -0.005(3) 0.004(3)
C36 0.032(3) 0.027(3) 0.052(4) -0.004(3) -0.004(3) 0.004(3)
C37 0.037(4) 0.042(5) 0.130(9) -0.023(5) -0.021(5) -0.004(4)
C38 0.028(4) 0.037(5) 0.218(13) -0.041(6) 0.004(6) -0.010(4)
As1 0.0242(3) 0.0394(4) 0.0404(4) -0.0090(3) -0.0061(3) -0.0002(3)
O1 0.025(2) 0.022(2) 0.051(3) -0.0041(18) 0.003(2) 0.0007(17)
Si1 0.0248(8) 0.0236(8) 0.0174(8) 0.0008(6) -0.0007(6) 0.0014(7)
Si2 0.0248(8) 0.0242(8) 0.0179(8) -0.0006(6) -0.0014(6) 0.0037(7)
U1 0.01657(11) 0.01845(12) 0.02192(12) 0.00011(8) -0.00034(8) -0.00014(8)

loop_
_atom_type_symbol
_atom_type_description
_atom_type_scat_dispersion_real
_atom_type_scat_dispersion_imag
_atom_type_scat_source
C C 0.0033 0.0016 'International Tables Vol C Tables 4.2.6.8 and 6.1.1.4'
H H 0 0 'International Tables Vol C Tables 4.2.6.8 and 6.1.1.4'
As As 0.0499 2.0058 'International Tables Vol C Tables 4.2.6.8 and 6.1.1.4'
O O 0.0106 0.006 'International Tables Vol C Tables 4.2.6.8 and 6.1.1.4'
Si Si 0.0817 0.0704 'International Tables Vol C Tables 4.2.6.8 and 6.1.1.4'
U U -9.6767 9.6646 'International Tables Vol C Tables 4.2.6.8 and 6.1.1.4'

loop_
_geom_angle_atom_site_label_1
_geom_angle_atom_site_label_2
_geom_angle_atom_site_label_3
_geom_angle
C2 C1 As1 107.6(4)
C2 C1 U1 72.7(3)
C5 C1 C2 121.6(5)
C5 C1 As1 130.4(5)
C5 C1 U1 122.5(4)
As1 C1 U1 76.11(16)
C1 C2 C6 121.5(6)
C1 C2 U1 77.5(3)
C3 C2 C1 115.4(5)
C3 C2 C6 122.8(6)
C3 C2 U1 77.0(3)
C6 C2 U1 119.4(4)
C2 C3 C7 120.5(6)
C2 C3 U1 74.2(3)
C4 C3 C2 115.4(5)
C4 C3 C7 123.6(6)
C4 C3 U1 77.5(3)
C7 C3 U1 124.4(4)
C3 C4 C8 125.3(6)
C3 C4 As1 112.4(4)
C3 C4 U1 75.4(3)
C8 C4 As1 121.8(5)
C8 C4 U1 122.7(4)
As1 C4 U1 76.17(17)
C1 C5 H5A 109.5
C1 C5 H5B 109.5
C1 C5 H5C 109.5
H5A C5 H5B 109.5
H5A C5 H5C 109.5
H5B C5 H5C 109.5
C2 C6 H6A 109.5
C2 C6 H6B 109.5
C2 C6 H6C 109.5
H6A C6 H6B 109.5
H6A C6 H6C 109.5
H6B C6 H6C 109.5
C3 C7 H7A 109.5
C3 C7 H7B 109.5
C3 C7 H7C 109.5
H7A C7 H7B 109.5
H7A C7 H7C 109.5
H7B C7 H7C 109.5
C4 C8 H8A 109.5
C4 C8 H8B 109.5
C4 C8 H8C 109.5
H8A C8 H8B 109.5
H8A C8 H8C 109.5
H8B C8 H8C 109.5
C10 C9 C16 129.2(5)
C10 C9 Si1 113.5(4)
C10 C9 U1 73.7(3)
C16 C9 Si1 116.9(4)
C16 C9 U1 72.8(3)
Si1 C9 U1 139.0(3)
C9 C10 H10 111.1
C9 C10 U1 75.7(3)
C11 C10 C9 137.7(5)
C11 C10 H10 111.1
C11 C10 U1 75.3(3)
U1 C10 H10 134
C10 C11 H11 110.5
C10 C11 U1 74.2(3)
C12 C11 C10 139.0(5)
C12 C11 H11 110.5
C12 C11 U1 77.1(3)
U1 C11 H11 135
C11 C12 C13 129.4(5)
C11 C12 Si2 112.9(4)
C11 C12 U1 73.0(3)
C13 C12 Si2 117.5(4)
C13 C12 U1 72.3(3)
Si2 C12 U1 139.3(3)
C12 C13 H13 112.2
C12 C13 U1 77.6(3)
C14 C13 C12 135.7(5)
C14 C13 H13 112.2
C14 C13 U1 74.3(3)
U1 C13 H13 130.1
C13 C14 H14 111.9
C13 C14 U1 75.2(3)
C15 C14 C13 136.1(5)
C15 C14 H14 111.9
C15 C14 U1 74.6(3)
U1 C14 H14 134.2
C14 C15 H15 111.6
C14 C15 U1 75.1(3)
C16 C15 C14 136.8(5)
C16 C15 H15 111.6
C16 C15 U1 74.8(3)
U1 C15 H15 134.8
C9 C16 H16 112.1
C9 C16 U1 76.4(3)
C15 C16 C9 135.8(5)
C15 C16 H16 112.1
C15 C16 U1 75.0(3)
U1 C16 H16 130.9
C18 C17 H17 106.3
C18 C17 Si1 113.4(4)
C19 C17 H17 106.3
C19 C17 C18 109.6(6)
C19 C17 Si1 114.5(4)
Si1 C17 H17 106.3
C17 C18 H18A 109.5
C17 C18 H18B 109.5
C17 C18 H18C 109.5
H18A C18 H18B 109.5
H18A C18 H18C 109.5
H18B C18 H18C 109.5
C17 C19 H19A 109.5
C17 C19 H19B 109.5
C17 C19 H19C 109.5
H19A C19 H19B 109.5
H19A C19 H19C 109.5
H19B C19 H19C 109.5
C21 C20 H20 106.3
C21 C20 C22 110.4(5)
C21 C20 Si1 114.4(4)
C22 C20 H20 106.3
C22 C20 Si1 112.5(4)
Si1 C20 H20 106.3
C20 C21 H21A 109.5
C20 C21 H21B 109.5
C20 C21 H21C 109.5
H21A C21 H21B 109.5
H21A C21 H21C 109.5
H21B C21 H21C 109.5
C20 C22 H22A 109.5
C20 C22 H22B 109.5
C20 C22 H22C 109.5
H22A C22 H22B 109.5
H22A C22 H22C 109.5
H22B C22 H22C 109.5
C24 C23 H23 105.9
C24 C23 C25 109.7(6)
C24 C23 Si1 115.4(4)
C25 C23 H23 105.9
C25 C23 Si1 113.1(4)
Si1 C23 H23 105.9
C23 C24 H24A 109.5
C23 C24 H24B 109.5
C23 C24 H24C 109.5
H24A C24 H24B 109.5
H24A C24 H24C 109.5
H24B C24 H24C 109.5
C23 C25 H25A 109.5
C23 C25 H25B 109.5
C23 C25 H25C 109.5
H25A C25 H25B 109.5
H25A C25 H25C 109.5
H25B C25 H25C 109.5
C27 C26 H26 106.3
C27 C26 C28 110.3(5)
C27 C26 Si2 113.9(4)
C28 C26 H26 106.3
C28 C26 Si2 113.1(4)
Si2 C26 H26 106.3
C26 C27 H27A 109.5
C26 C27 H27B 109.5
C26 C27 H27C 109.5
H27A C27 H27B 109.5
H27A C27 H27C 109.5
H27B C27 H27C 109.5
C26 C28 H28A 109.5
C26 C28 H28B 109.5
C26 C28 H28C 109.5
H28A C28 H28B 109.5
H28A C28 H28C 109.5
H28B C28 H28C 109.5
C30 C29 H29 105.6
C30 C29 Si2 117.0(4)
C31 C29 H29 105.6
C31 C29 C30 110.3(6)
C31 C29 Si2 111.7(4)
Si2 C29 H29 105.6
C29 C30 H30A 109.5
C29 C30 H30B 109.5
C29 C30 H30C 109.5
H30A C30 H30B 109.5
H30A C30 H30C 109.5
H30B C30 H30C 109.5
C29 C31 H31A 109.5
C29 C31 H31B 109.5
C29 C31 H31C 109.5
H31A C31 H31B 109.5
H31A C31 H31C 109.5
H31B C31 H31C 109.5
C33 C32 H32 106.1
C33 C32 C34 108.3(5)
C33 C32 Si2 114.8(4)
C34 C32 H32 106.1
C34 C32 Si2 114.7(4)
Si2 C32 H32 106.1
C32 C33 H33A 109.5
C32 C33 H33B 109.5
C32 C33 H33C 109.5
H33A C33 H33B 109.5
H33A C33 H33C 109.5
H33B C33 H33C 109.5
C32 C34 H34A 109.5
C32 C34 H34B 109.5
C32 C34 H34C 109.5
H34A C34 H34B 109.5
H34A C34 H34C 109.5
H34B C34 H34C 109.5
H35A C35 H35B 108.5
C36 C35 H35A 110.3
C36 C35 H35B 110.3
O1 C35 H35A 110.3
O1 C35 H35B 110.3
O1 C35 C36 107.2(5)
C35 C36 H36A 111.1
C35 C36 H36B 111.1
C35 C36 C37 103.1(5)
H36A C36 H36B 109.1
C37 C36 H36A 111.1
C37 C36 H36B 111.1
C36 C37 H37A 110.5
C36 C37 H37B 110.5
H37A C37 H37B 108.7
C38 C37 C36 106.3(6)
C38 C37 H37A 110.5
C38 C37 H37B 110.5
C37 C38 H38A 109.3
C37 C38 H38B 109.3
C37 C38 O1 111.5(6)
H38A C38 H38B 108
O1 C38 H38A 109.3
O1 C38 H38B 109.3
C1 As1 C4 89.1(2)
C1 As1 U1 67.19(16)
C4 As1 U1 67.12(17)
C35 O1 C38 105.9(5)
C35 O1 U1 126.7(3)
C38 O1 U1 127.4(4)
C9 Si1 C17 110.8(2)
C9 Si1 C20 107.9(3)
C9 Si1 C23 109.8(2)
C17 Si1 C20 108.4(3)
C17 Si1 C23 113.0(3)
C20 Si1 C23 106.8(3)
C12 Si2 C26 111.1(3)
C12 Si2 C29 108.8(3)
C12 Si2 C32 110.5(2)
C26 Si2 C29 108.4(3)
C26 Si2 C32 112.3(3)
C29 Si2 C32 105.5(3)
C2 U1 C3 28.82(17)
C2 U1 C4 48.32(17)
C3 U1 C4 27.18(16)
C9 U1 C2 154.54(17)
C9 U1 C3 125.87(16)
C9 U1 C4 110.70(16)
C9 U1 C12 80.62(16)
C9 U1 O1 94.32(13)
C10 U1 C2 167.52(17)
C10 U1 C3 153.28(16)
C10 U1 C4 141.05(16)
C10 U1 C9 30.61(15)
C10 U1 C11 30.51(15)
C10 U1 C12 58.24(16)
C10 U1 O1 77.48(14)
C11 U1 C2 137.84(17)
C11 U1 C3 148.73(17)
C11 U1 C4 165.14(16)
C11 U1 C9 58.66(16)
C11 U1 C12 29.94(15)
C11 U1 O1 78.87(14)
C12 U1 C2 109.38(16)
C12 U1 C3 120.25(16)
C12 U1 C4 145.82(16)
C13 U1 C2 90.08(17)
C13 U1 C3 92.19(17)
C13 U1 C4 116.02(17)
C13 U1 C9 88.27(16)
C13 U1 C10 77.99(16)
C13 U1 C11 56.57(16)
C13 U1 C12 30.09(15)
C13 U1 O1 125.37(15)
C14 U1 C2 86.70(17)
C14 U1 C3 74.85(16)
C14 U1 C4 91.90(16)
C14 U1 C9 79.07(16)
C14 U1 C10 84.83(16)
C14 U1 C11 76.31(16)
C14 U1 C12 57.64(15)
C14 U1 C13 30.57(15)
C14 U1 O1 154.09(15)
C15 U1 C2 100.04(17)
C15 U1 C3 76.85(16)
C15 U1 C4 81.00(16)
C15 U1 C9 58.03(15)
C15 U1 C10 76.88(16)
C15 U1 C11 84.31(16)
C15 U1 C12 78.45(16)
C15 U1 C13 58.17(16)
C15 U1 C14 30.23(16)
C15 U1 O1 152.31(14)
C16 U1 C2 124.19(17)
C16 U1 C3 96.37(16)
C16 U1 C4 87.96(16)
C16 U1 C9 30.82(15)
C16 U1 C10 57.63(16)
C16 U1 C11 78.15(16)
C16 U1 C12 87.79(16)
C16 U1 C13 79.54(16)
C16 U1 C14 57.92(16)
C16 U1 C15 30.16(15)
C16 U1 O1 123.47(14)
O1 U1 C2 107.21(16)
O1 U1 C3 127.08(14)
O1 U1 C4 113.75(15)
O1 U1 C12 96.69(14)

loop_
_geom_bond_atom_site_label_1
_geom_bond_atom_site_label_2
_geom_bond_distance
C1 C2 1.491(8)
C1 C5 1.410(8)
C1 As1 1.895(5)
C1 U1 2.923(5)
C2 C3 1.432(8)
C2 C6 1.505(9)
C2 U1 2.858(6)
C3 C4 1.367(8)
C3 C7 1.531(8)
C3 U1 2.895(5)
C4 C8 1.502(8)
C4 As1 1.895(6)
C4 U1 2.921(5)
C5 H5A 0.98
C5 H5B 0.98
C5 H5C 0.98
C6 H6A 0.98
C6 H6B 0.98
C6 H6C 0.98
C7 H7A 0.98
C7 H7B 0.98
C7 H7C 0.98
C8 H8A 0.98
C8 H8B 0.98
C8 H8C 0.98
C9 C10 1.433(7)
C9 C16 1.437(7)
C9 Si1 1.889(6)
C9 U1 2.727(5)
C10 H10 0.95
C10 C11 1.425(7)
C10 U1 2.700(5)
C11 H11 0.95
C11 C12 1.417(7)
C11 U1 2.715(5)
C12 C13 1.421(7)
C12 Si2 1.889(6)
C12 U1 2.768(5)
C13 H13 0.95
C13 C14 1.420(7)
C13 U1 2.700(5)
C14 H14 0.95
C14 C15 1.400(7)
C14 U1 2.688(5)
C15 H15 0.95
C15 C16 1.395(7)
C15 U1 2.681(5)
C16 H16 0.95
C16 U1 2.679(5)
C17 H17 1
C17 C18 1.534(9)
C17 C19 1.515(9)
C17 Si1 1.902(6)
C18 H18A 0.98
C18 H18B 0.98
C18 H18C 0.98
C19 H19A 0.98
C19 H19B 0.98
C19 H19C 0.98
C20 H20 1
C20 C21 1.522(8)
C20 C22 1.524(8)
C20 Si1 1.903(6)
C21 H21A 0.98
C21 H21B 0.98
C21 H21C 0.98
C22 H22A 0.98
C22 H22B 0.98
C22 H22C 0.98
C23 H23 1
C23 C24 1.522(9)
C23 C25 1.535(9)
C23 Si1 1.907(6)
C24 H24A 0.98
C24 H24B 0.98
C24 H24C 0.98
C25 H25A 0.98
C25 H25B 0.98
C25 H25C 0.98
C26 H26 1
C26 C27 1.529(9)
C26 C28 1.540(8)
C26 Si2 1.895(6)
C27 H27A 0.98
C27 H27B 0.98
C27 H27C 0.98
C28 H28A 0.98
C28 H28B 0.98
C28 H28C 0.98
C29 H29 1
C29 C30 1.548(8)
C29 C31 1.526(8)
C29 Si2 1.897(6)
C30 H30A 0.98
C30 H30B 0.98
C30 H30C 0.98
C31 H31A 0.98
C31 H31B 0.98
C31 H31C 0.98
C32 H32 1
C32 C33 1.538(8)
C32 C34 1.556(8)
C32 Si2 1.915(6)
C33 H33A 0.98
C33 H33B 0.98
C33 H33C 0.98
C34 H34A 0.98
C34 H34B 0.98
C34 H34C 0.98
C35 H35A 0.99
C35 H35B 0.99
C35 C36 1.505(8)
C35 O1 1.448(7)
C36 H36A 0.99
C36 H36B 0.99
C36 C37 1.514(8)
C37 H37A 0.99
C37 H37B 0.99
C37 C38 1.403(10)
C38 H38A 0.99
C38 H38B 0.99
C38 O1 1.449(8)
As1 U1 3.0786(6)
O1 U1 2.728(4)
